data_4310274
loop_
_publ_author_name
'Ping Lin'
'Richard A. Henderson'
'Ross W. Harrington'
'William Clegg'
'Chuan-De Wu'
'Xin-Tao Wu'

_publ_section_title
;
 New 1- and 2-Dimensional Polymeric Structures of Cyanopyridine Complexes
 of AgI and CuI
;
_journal_name_full 'Inorganic Chemistry'
_journal_page_first 181
_journal_page_last 188
_journal_paper_doi 10.1021/ic030254w
_journal_volume 43
_journal_year 2004
_chemical_formula_moiety 'C15 H6 Cu N7 S'
_chemical_formula_sum 'C15 H6 Cu N7 S'
_chemical_formula_weight 379.87
_space_group_IT_number 31
_symmetry_cell_setting orthorhombic
_symmetry_space_group_name_Hall 'P 2ac -2'
_symmetry_space_group_name_H-M 'P m n 21'
_atom_sites_solution_hydrogens geom
_atom_sites_solution_primary direct
_atom_sites_solution_secondary difmap
_audit_creation_method SHELXL-97
_cell_angle_alpha 90.00
_cell_angle_beta 90.00
_cell_angle_gamma 90.00
_cell_formula_units_Z 2
_cell_length_a 22.993(2)
_cell_length_b 6.0940(5)
_cell_length_c 5.3827(6)
_cell_measurement_reflns_used 2888
_cell_measurement_temperature 120(2)
_cell_measurement_theta_max 27.5
_cell_measurement_theta_min 3.2
_cell_volume 754.22(12)
_computing_cell_refinement 'Bruker SAINT'
_computing_data_collection 'Bruker SMART'
_computing_data_reduction 'Bruker SAINT'
_computing_molecular_graphics 'Bruker SHELXTL'
_computing_publication_material 'Bruker SHELXTL and local programs'
_computing_structure_refinement 'Bruker SHELXTL'
_computing_structure_solution 'Bruker SHELXTL'
_diffrn_ambient_temperature 120(2)
_diffrn_measured_fraction_theta_full 1.000
_diffrn_measured_fraction_theta_max 1.000
_diffrn_measurement_device_type 'Bruker SMART 1K CCD diffractometer'
_diffrn_measurement_method 'thin-slice \w scans'
_diffrn_radiation_monochromator 'silicon 111'
_diffrn_radiation_source 'Daresbury SRS station 9.8'
_diffrn_radiation_type synchrotron
_diffrn_radiation_wavelength 0.69340
_diffrn_reflns_av_R_equivalents 0.1564
_diffrn_reflns_av_sigmaI/netI 0.0852
_diffrn_reflns_limit_h_max 26
_diffrn_reflns_limit_h_min -28
_diffrn_reflns_limit_k_max 7
_diffrn_reflns_limit_k_min -7
_diffrn_reflns_limit_l_max 6
_diffrn_reflns_limit_l_min -6
_diffrn_reflns_number 3728
_diffrn_reflns_theta_full 24.99
_diffrn_reflns_theta_max 24.99
_diffrn_reflns_theta_min 1.73
_diffrn_standards_number 0
_exptl_absorpt_coefficient_mu 1.598
_exptl_absorpt_correction_T_max 0.984
_exptl_absorpt_correction_T_min 0.924
_exptl_absorpt_correction_type multi-scan
_exptl_crystal_colour orange
_exptl_crystal_density_diffrn 1.673
_exptl_crystal_density_method 'not measured'
_exptl_crystal_description block
_exptl_crystal_F_000 380
_exptl_crystal_size_max 0.05
_exptl_crystal_size_mid 0.02
_exptl_crystal_size_min 0.01
_refine_diff_density_max 0.487
_refine_diff_density_min -0.599
_refine_diff_density_rms 0.107
_refine_ls_abs_structure_details 'Flack H D (1983), Acta Cryst. A39, 876-881'
_refine_ls_abs_structure_Flack 0.05(2)
_refine_ls_extinction_coef 0.035(4)
_refine_ls_extinction_expression Fc^*^=kFc[1+0.001xFc^2^\l^3^/sin(2\q)]^-1/4^
_refine_ls_extinction_method SHELXL
_refine_ls_goodness_of_fit_ref 1.058
_refine_ls_hydrogen_treatment constr
_refine_ls_matrix_type full
_refine_ls_number_parameters 117
_refine_ls_number_reflns 1418
_refine_ls_number_restraints 1
_refine_ls_restrained_S_all 1.057
_refine_ls_R_factor_all 0.0449
_refine_ls_R_factor_gt 0.0438
_refine_ls_shift/su_max 0.000
_refine_ls_shift/su_mean 0.000
_refine_ls_structure_factor_coef Fsqd
_refine_ls_weighting_details 'calc w=1/[\s^2^(Fo^2^)+(0.0611P)^2^+0.0000P] where P=(Fo^2^+2Fc^2^)/3'
_refine_ls_weighting_scheme calc
_refine_ls_wR_factor_gt 0.0993
_refine_ls_wR_factor_ref 0.0998
_reflns_number_gt 1356
_reflns_number_total 1418
_reflns_threshold_expression I>2\s(I)
_cod_data_source_file ic030254w_s1_6.cif
_cod_data_source_block 6
_cod_depositor_comments
;
The following automatic conversions were performed:

data name '_atom_site_symetry_multiplicity' was replaced with
'_atom_site_symmetry_multiplicity' as specified in the replacement
file 'data/replacement-values/replacement_tags.lst'.

Automatic conversion script
Id: cif_correct_tags 9268 2022-04-12 08:56:07Z antanas 
;
_cod_database_code 4310274

loop_
_symmetry_equiv_pos_as_xyz
'x, y, z'
'-x+1/2, -y, z+1/2'
'x+1/2, -y, z+1/2'
'-x, y, z'

loop_
_atom_site_label
_atom_site_type_symbol
_atom_site_fract_x
_atom_site_fract_y
_atom_site_fract_z
_atom_site_U_iso_or_equiv
_atom_site_adp_type
_atom_site_occupancy
_atom_site_symmetry_multiplicity
_atom_site_calc_flag
_atom_site_refinement_flags
_atom_site_disorder_assembly
_atom_site_disorder_group
Cu1 Cu 0.5000 0.44072(8) 0.60211(11) 0.0117(2) Uani 1 2 d S . .
S1 S 0.5000 0.17353(19) 0.9073(2) 0.0147(3) Uani 1 2 d S . .
N1 N 0.5000 -0.2550(7) 0.7059(9) 0.0152(10) Uani 1 2 d S . .
N2 N 0.42627(14) 0.4028(5) 0.3829(6) 0.0120(6) Uani 1 1 d . . .
N3 N 0.34649(16) 0.8107(5) -0.2962(7) 0.0204(8) Uani 1 1 d . . .
N4 N 0.25062(14) 0.2675(5) -0.2558(7) 0.0222(8) Uani 1 1 d . . .
C1 C 0.5000 -0.0750(8) 0.7808(10) 0.0118(11) Uani 1 2 d S . .
C2 C 0.41305(17) 0.5491(5) 0.2077(7) 0.0107(8) Uani 1 1 d . . .
H2 H 0.4357 0.6792 0.1969 0.013 Uiso 1 1 calc R . .
C3 C 0.36815(17) 0.5203(6) 0.0416(6) 0.0106(8) Uani 1 1 d . . .
C4 C 0.35600(16) 0.6823(6) -0.1451(7) 0.0144(8) Uani 1 1 d . . .
C5 C 0.33369(17) 0.3291(6) 0.0590(6) 0.0116(8) Uani 1 1 d . . .
C6 C 0.28715(16) 0.2934(6) -0.1139(7) 0.0140(7) Uani 1 1 d . . .
C7 C 0.34695(16) 0.1764(6) 0.2440(8) 0.0135(8) Uani 1 1 d . . .
H7 H 0.3249 0.0456 0.2627 0.016 Uiso 1 1 calc R . .
C8 C 0.39349(15) 0.2225(6) 0.3993(7) 0.0127(7) Uani 1 1 d . . .
H8 H 0.4026 0.1191 0.5255 0.015 Uiso 1 1 calc R . .

loop_
_atom_site_aniso_label
_atom_site_aniso_U_11
_atom_site_aniso_U_22
_atom_site_aniso_U_33
_atom_site_aniso_U_23
_atom_site_aniso_U_13
_atom_site_aniso_U_12
Cu1 0.0076(3) 0.0090(3) 0.0184(3) -0.0016(3) 0.000 0.000
S1 0.0191(7) 0.0092(7) 0.0160(7) -0.0015(5) 0.000 0.000
N1 0.009(2) 0.011(2) 0.026(2) -0.0012(19) 0.000 0.000
N2 0.0076(16) 0.0121(14) 0.0164(15) -0.0003(11) 0.0020(12) -0.0027(12)
N3 0.0138(18) 0.0190(18) 0.0283(19) 0.0069(16) 0.0006(13) -0.0026(15)
N4 0.0148(18) 0.0225(17) 0.029(2) 0.0005(14) -0.0063(17) -0.0022(15)
C1 0.006(3) 0.015(3) 0.015(2) 0.002(2) 0.000 0.000
C2 0.005(2) 0.0090(18) 0.0186(16) 0.0014(14) 0.0020(14) -0.0015(13)
C3 0.0073(19) 0.0081(15) 0.016(2) -0.0011(12) 0.0020(13) 0.0043(15)
C4 0.0034(17) 0.0136(18) 0.026(2) -0.0008(16) -0.0017(13) -0.0029(13)
C5 0.0051(16) 0.0160(18) 0.014(2) 0.0006(14) 0.0010(13) 0.0021(14)
C6 0.0064(17) 0.0123(17) 0.0232(19) 0.0016(15) 0.0019(15) -0.0014(14)
C7 0.0084(17) 0.0123(18) 0.020(2) 0.0021(16) -0.0001(16) -0.0002(15)
C8 0.0098(18) 0.0133(16) 0.0150(16) 0.0008(14) 0.0024(14) 0.0006(14)

loop_
_atom_type_symbol
_atom_type_description
_atom_type_scat_dispersion_real
_atom_type_scat_dispersion_imag
_atom_type_scat_source
C C 0.0033 0.0016 'International Tables Vol C Tables 4.2.6.8 and 6.1.1.4'
H H 0.0000 0.0000 'International Tables Vol C Tables 4.2.6.8 and 6.1.1.4'
N N 0.0061 0.0033 'International Tables Vol C Tables 4.2.6.8 and 6.1.1.4'
S S 0.1246 0.1234 'International Tables Vol C Tables 4.2.6.8 and 6.1.1.4'
Cu Cu 0.3201 1.2651 'International Tables Vol C Tables 4.2.6.8 and 6.1.1.4'

loop_
_geom_angle_atom_site_label_1
_geom_angle_atom_site_label_2
_geom_angle_atom_site_label_3
_geom_angle
_geom_angle_site_symmetry_1
_geom_angle_site_symmetry_3
_geom_angle_publ_flag
S1 Cu1 N1 117.99(15) . 1_565 ?
S1 Cu1 N2 108.96(9) . . ?
S1 Cu1 N2 108.96(9) . 4_655 ?
N1 Cu1 N2 105.68(11) 1_565 4_655 ?
N1 Cu1 N2 105.68(11) 1_565 . ?
N2 Cu1 N2 109.31(17) . 4_655 ?
Cu1 S1 C1 110.5(2) . . ?
Cu1 N1 C1 176.6(4) 1_545 . ?
Cu1 N2 C2 120.9(3) . . ?
Cu1 N2 C8 121.0(3) . . ?
C2 N2 C8 117.9(3) . . ?
S1 C1 N1 176.0(5) . . ?
N2 C2 C3 123.0(3) . . ?
C2 C3 C4 120.9(3) . . ?
C2 C3 C5 118.9(3) . . ?
C4 C3 C5 120.3(3) . . ?
N3 C4 C3 179.4(5) . . ?
C3 C5 C6 120.0(3) . . ?
C3 C5 C7 118.3(3) . . ?
C6 C5 C7 121.6(3) . . ?
N4 C6 C5 178.5(4) . . ?
C5 C7 C8 117.6(3) . . ?
N2 C8 C7 124.2(4) . . ?

loop_
_geom_bond_atom_site_label_1
_geom_bond_atom_site_label_2
_geom_bond_distance
_geom_bond_site_symmetry_2
_geom_bond_publ_flag
Cu1 S1 2.3129(14) . ?
Cu1 N1 1.937(5) 1_565 ?
Cu1 N2 2.078(3) . ?
Cu1 N2 2.078(3) 4_655 ?
S1 C1 1.661(5) . ?
N1 Cu1 1.937(5) 1_545 ?
N1 C1 1.168(7) . ?
N2 C2 1.333(5) . ?
N2 C8 1.335(5) . ?
N3 C4 1.150(5) . ?
N4 C6 1.146(5) . ?
C2 C3 1.377(6) . ?
C3 C4 1.436(6) . ?
C3 C5 1.412(6) . ?
C5 C6 1.435(5) . ?
C5 C7 1.397(5) . ?
C7 C8 1.387(5) . ?
